data_7007117
loop_
_publ_author_name
'Freedman, Danna E.'
'Bennett, Miriam V.'
'Long, Jeffrey R.'

_publ_section_title
;
 Symmetry-breaking substitutions of [Re(CN)8]3- into the centered,
 face-capped octahedral clusters (CH3OH)24M9M'6(CN)48 (M = Mn, Co; M =
 Mo, W).
;
_journal_issue 23
_journal_name_full 'Dalton transactions (Cambridge, England : 2003)'
_journal_page_first 2829
_journal_page_last 2834
_journal_paper_doi 10.1039/b517707c
_journal_year 2006
_chemical_formula_sum 'C76.5 H125 Mn9 Mo5.17 N48 O34 Re0.83'
_chemical_formula_weight 3404.02
_chemical_name_common na
_chemical_name_systematic
;
?
;
_space_group_IT_number 9
_symmetry_cell_setting monoclinic
_symmetry_space_group_name_Hall 'C -2yc'
_symmetry_space_group_name_H-M 'C 1 c 1'
_atom_sites_solution_primary direct
_atom_sites_solution_secondary difmap
_audit_creation_method SHELXL-97
_cell_angle_alpha 90.00
_cell_angle_beta 114.532(2)
_cell_angle_gamma 90.00
_cell_formula_units_Z 6
_cell_length_a 29.366(3)
_cell_length_b 19.029(2)
_cell_length_c 32.886(4)
_cell_measurement_reflns_used 7945
_cell_measurement_temperature 178
_cell_measurement_theta_max 46.495
_cell_measurement_theta_min 4.495
_cell_volume 16718(3)
_computing_cell_refinement 'Bruker SAINT v6.36'
_computing_data_collection 'Bruker SMART v5.054d'
_computing_data_reduction 'Bruker SAINT v6.36'
_computing_structure_refinement 'SHELXL-97 (Sheldrick, 1997)'
_computing_structure_solution 'SHELXS-97 (Sheldrick, 1990)'
_diffrn_ambient_temperature 178(2)
_diffrn_measured_fraction_theta_full 0.991
_diffrn_measured_fraction_theta_max 0.991
_diffrn_measurement_device_type 'Bruker SMART CCD'
_diffrn_measurement_method \w/2\q-scans
_diffrn_radiation_monochromator graphite
_diffrn_radiation_source 'fine-focus sealed tube'
_diffrn_radiation_type MoK\a
_diffrn_radiation_wavelength 0.71073
_diffrn_reflns_av_R_equivalents 0.0544
_diffrn_reflns_av_sigmaI/netI 0.0806
_diffrn_reflns_limit_h_max 32
_diffrn_reflns_limit_h_min -29
_diffrn_reflns_limit_k_max 21
_diffrn_reflns_limit_k_min -20
_diffrn_reflns_limit_l_max 36
_diffrn_reflns_limit_l_min -32
_diffrn_reflns_number 36892
_diffrn_reflns_theta_full 23.35
_diffrn_reflns_theta_max 23.35
_diffrn_reflns_theta_min 1.31
_diffrn_standards_decay_% 0
_diffrn_standards_interval_count 0
_diffrn_standards_interval_time 0
_diffrn_standards_number 0
_exptl_absorpt_coefficient_mu 1.688
_exptl_absorpt_correction_T_max 1.00
_exptl_absorpt_correction_T_min 0.827
_exptl_absorpt_correction_type empirical
_exptl_absorpt_process_details 'Blessing, 1995'
_exptl_crystal_colour red
_exptl_crystal_density_diffrn 1.303
_exptl_crystal_density_method 'not measured'
_exptl_crystal_description parallelepiped
_exptl_crystal_F_000 6285
_exptl_crystal_size_max .20
_exptl_crystal_size_mid .14
_exptl_crystal_size_min .1
_refine_diff_density_max 1.772
_refine_diff_density_min -1.749
_refine_diff_density_rms 0.190
_refine_ls_abs_structure_details 'Flack H D (1983), Acta Cryst. A39, 876-881'
_refine_ls_abs_structure_Flack 0.48(4)
_refine_ls_extinction_method none
_refine_ls_goodness_of_fit_ref 1.579
_refine_ls_matrix_type full
_refine_ls_number_parameters 789
_refine_ls_number_reflns 17232
_refine_ls_number_restraints 6
_refine_ls_restrained_S_all 1.579
_refine_ls_R_factor_all 0.1218
_refine_ls_R_factor_gt 0.0904
_refine_ls_shift/su_max 0.001
_refine_ls_shift/su_mean 0.000
_refine_ls_structure_factor_coef Fsqd
_refine_ls_weighting_details 'calc w=1/[\s^2^(Fo^2^)+(0.0881P)^2^+0.0000P] where P=(Fo^2^+2Fc^2^)/3'
_refine_ls_weighting_scheme calc
_refine_ls_wR_factor_gt 0.2166
_refine_ls_wR_factor_ref 0.2270
_reflns_number_gt 13773
_reflns_number_total 17232
_reflns_threshold_expression >2sigma(I)
_cod_data_source_file b517707c.txt
_cod_data_source_block df38v
_cod_original_sg_symbol_H-M Cc
_cod_database_code 7007117

loop_
_symmetry_equiv_pos_as_xyz
'x, y, z'
'x, -y, z+1/2'
'x+1/2, y+1/2, z'
'x+1/2, -y+1/2, z+1/2'

loop_
_atom_site_label
_atom_site_type_symbol
_atom_site_fract_x
_atom_site_fract_y
_atom_site_fract_z
_atom_site_U_iso_or_equiv
_atom_site_adp_type
_atom_site_occupancy
_atom_site_symmetry_multiplicity
_atom_site_calc_flag
_atom_site_refinement_flags
_atom_site_disorder_assembly
_atom_site_disorder_group
Re1 Re 0.38062(5) 1.44401(8) 0.93816(5) 0.0253(4) Uani 0.14 1 d P . .
Re2 Re 0.61930(6) 1.66058(8) 1.05851(5) 0.0313(4) Uani 0.14 1 d P . .
Re3 Re 0.25901(5) 1.65255(8) 1.08014(5) 0.0276(4) Uani 0.14 1 d P . .
Re4 Re 0.49615(6) 1.42672(9) 1.19056(5) 0.0311(4) Uani 0.14 1 d P . .
Re5 Re 0.36244(6) 1.84519(10) 0.94191(5) 0.0417(5) Uani 0.14 1 d P . .
Re6 Re 0.52252(5) 1.83070(7) 1.20758(5) 0.0283(4) Uani 0.14 1 d P . .
Mo1 Mo 0.38062(5) 1.44401(8) 0.93816(5) 0.0253(4) Uani 0.86 1 d P . .
Mo2 Mo 0.61930(6) 1.66058(8) 1.05851(5) 0.0313(4) Uani 0.86 1 d P . .
Mo3 Mo 0.25901(5) 1.65255(8) 1.08014(5) 0.0276(4) Uani 0.86 1 d P . .
Mo4 Mo 0.49615(6) 1.42672(9) 1.19056(5) 0.0311(4) Uani 0.86 1 d P . .
Mo5 Mo 0.36244(6) 1.84519(10) 0.94191(5) 0.0417(5) Uani 0.86 1 d P . .
Mo6 Mo 0.52252(5) 1.83070(7) 1.20758(5) 0.0283(4) Uani 0.86 1 d P . .
Mn1 Mn 0.30678(12) 1.37901(17) 1.06327(11) 0.0328(8) Uani 1 1 d . . .
Mn2 Mn 0.43965(12) 1.64266(12) 1.06976(10) 0.0207(6) Uani 1 1 d . . .
Mn3 Mn 0.56861(12) 1.38279(16) 1.06333(10) 0.0277(8) Uani 1 1 d . . .
Mn4 Mn 0.47182(13) 1.66279(18) 0.88937(10) 0.0387(9) Uani 1 1 d . . .
Mn5 Mn 0.33563(11) 1.91820(15) 1.09174(10) 0.0262(7) Uani 1 1 d . . .
Mn6 Mn 0.65267(12) 1.60998(16) 1.23270(11) 0.0337(8) Uani 1 1 d . . .
Mn7 Mn 0.40930(13) 1.63827(19) 1.24907(11) 0.0398(9) Uani 1 1 d . . .
Mn8 Mn 0.22588(13) 1.62934(19) 0.90429(11) 0.0446(10) Uani 1 1 d . . .
Mn9 Mn 0.54965(15) 1.9271(2) 1.06341(16) 0.0653(13) Uani 1 1 d . . .
C1 C 0.3508(7) 1.4156(11) 0.9858(7) 0.030(5) Uiso 1 1 d . . .
C2 C 0.4487(8) 1.4089(11) 0.9873(7) 0.038(6) Uiso 1 1 d . . .
C3 C 0.4034(7) 1.5236(10) 0.9870(6) 0.027(5) Uiso 1 1 d . . .
C4 C 0.4119(7) 1.5296(10) 0.9131(6) 0.026(5) Uiso 1 1 d . . .
C5 C 0.3143(8) 1.5075(11) 0.9229(7) 0.033(5) Uiso 1 1 d . . .
C6 C 0.3608(10) 1.3391(15) 0.9304(9) 0.068(8) Uiso 1 1 d . . .
C7 C 0.4227(8) 1.4003(11) 0.9064(7) 0.039(5) Uiso 1 1 d . . .
C8 C 0.3357(11) 1.4358(14) 0.8703(10) 0.070(8) Uiso 1 1 d . . .
C9 C 0.5495(10) 1.6538(12) 1.0648(8) 0.043(6) Uiso 1 1 d . . .
C10 C 0.5645(9) 1.6505(12) 0.9914(8) 0.042(6) Uiso 1 1 d . . .
C11 C 0.5985(8) 1.5525(11) 1.0532(6) 0.028(5) Uiso 1 1 d . . .
C12 C 0.6846(10) 1.7184(13) 1.0987(8) 0.049(6) Uiso 1 1 d . . .
C13 C 0.5937(10) 1.7676(13) 1.0597(8) 0.054(7) Uiso 1 1 d . . .
C14 C 0.6789(8) 1.5980(11) 1.0588(7) 0.038(5) Uiso 1 1 d . . .
C15 C 0.6474(8) 1.7192(12) 1.0188(7) 0.046(6) Uiso 1 1 d . . .
C16 C 0.6391(7) 1.6362(10) 1.1282(7) 0.028(5) Uiso 1 1 d . . .
C17 C 0.3285(7) 1.6495(9) 1.0756(6) 0.020(4) Uiso 1 1 d . . .
C18 C 0.2444(8) 1.6398(11) 1.0119(7) 0.036(5) Uiso 1 1 d . . .
C19 C 0.3155(9) 1.6417(11) 1.1479(7) 0.038(6) Uiso 1 1 d . . .
C20 C 0.2768(9) 1.5453(12) 1.0762(7) 0.041(6) Uiso 1 1 d . . .
C21 C 0.2894(8) 1.7569(11) 1.0894(7) 0.032(5) Uiso 1 1 d . . .
C22 C 0.1977(8) 1.7207(11) 1.0419(7) 0.034(5) Uiso 1 1 d . . .
C23 C 0.1953(13) 1.5889(17) 1.0639(11) 0.085(10) Uiso 1 1 d . . .
C24 C 0.2311(11) 1.6793(15) 1.1238(9) 0.070(8) Uiso 1 1 d . . .
C25 C 0.4739(7) 1.5111(10) 1.1412(6) 0.025(5) Uiso 1 1 d . . .
C26 C 0.5537(8) 1.5022(11) 1.2091(7) 0.036(5) Uiso 1 1 d . . .
C27 C 0.5290(7) 1.4035(10) 1.1442(6) 0.029(5) Uiso 1 1 d . . .
C28 C 0.4232(8) 1.4018(10) 1.1423(6) 0.029(5) Uiso 1 1 d . . .
C29 C 0.4669(8) 1.5102(11) 1.2175(7) 0.036(5) Uiso 1 1 d . . .
C30 C 0.4587(8) 1.3751(11) 1.2266(7) 0.039(6) Uiso 1 1 d . . .
C31 C 0.5023(10) 1.3189(15) 1.1837(9) 0.069(8) Uiso 1 1 d . . .
C32 C 0.5557(11) 1.3963(15) 1.2517(10) 0.077(8) Uiso 1 1 d . . .
C33 C 0.3941(8) 1.7685(11) 0.9916(7) 0.036(5) Uiso 1 1 d . . .
C34 C 0.4074(9) 1.7811(12) 0.9174(8) 0.046(6) Uiso 1 1 d . . .
C35 C 0.3517(8) 1.8823(11) 0.9985(7) 0.040(6) Uiso 1 1 d . . .
C36 C 0.4380(8) 1.8800(11) 0.9899(7) 0.037(5) Uiso 1 1 d . . .
C37 C 0.3075(9) 1.7618(12) 0.9259(8) 0.047(6) Uiso 1 1 d . . .
C38 C 0.3801(13) 1.9501(18) 0.9244(11) 0.087(10) Uiso 1 1 d . . .
C39 C 0.3257(16) 1.843(2) 0.8679(15) 0.120(14) Uiso 1 1 d . . .
C40 C 0.2931(12) 1.9000(16) 0.9201(10) 0.079(9) Uiso 1 1 d . . .
C41 C 0.4744(7) 1.7628(9) 1.2247(6) 0.019(4) Uiso 1 1 d . . .
C42 C 0.5757(7) 1.7470(10) 1.2195(6) 0.028(5) Uiso 1 1 d . . .
C43 C 0.4508(6) 1.8678(9) 1.1640(6) 0.016(4) Uiso 1 1 d . . .
C44 C 0.4909(7) 1.7526(10) 1.1544(6) 0.025(5) Uiso 1 1 d . . .
C45 C 0.5344(8) 1.8755(11) 1.1512(7) 0.035(5) Uiso 1 1 d . . .
C46 C 0.5899(8) 1.8853(11) 1.2328(7) 0.038(5) Uiso 1 1 d . . .
C47 C 0.5558(8) 1.8160(11) 1.2775(7) 0.033(5) Uiso 1 1 d . . .
C48 C 0.5063(11) 1.9220(16) 1.2313(10) 0.073(8) Uiso 1 1 d . . .
C201 C 0.2051(16) 1.428(2) 0.9794(14) 0.132(14) Uiso 1 1 d . . .
C202 C 0.3095(11) 1.3836(15) 1.1653(10) 0.074(9) Uiso 1 1 d . . .
C203 C 0.3037(18) 1.214(2) 1.0795(16) 0.148(17) Uiso 1 1 d . . .
C204 C 0.5773(12) 1.3953(16) 0.9703(7) 0.085(10) Uiso 1 1 d D . .
C205 C 0.6910(9) 1.3941(12) 1.1106(8) 0.050(6) Uiso 1 1 d . . .
C206 C 0.5811(14) 1.215(2) 1.0754(12) 0.102(11) Uiso 1 1 d . . .
C207 C 0.4984(11) 1.5182(16) 0.8492(10) 0.078(8) Uiso 1 1 d . . .
C208 C 0.3669(11) 1.7002(15) 0.8014(9) 0.074(8) Uiso 1 1 d . . .
C210 C 0.3562(13) 1.4893(18) 1.2574(11) 0.100(11) Uiso 1 1 d . . .
C211 C 0.5180(11) 1.6624(14) 1.3300(9) 0.071(8) Uiso 1 1 d . . .
C212 C 0.3214(8) 1.7351(16) 1.2606(10) 0.088(9) Uiso 1 1 d D . .
C213 C 0.3339(11) 1.8969(15) 1.1890(9) 0.072(8) Uiso 1 1 d . . .
C214 C 0.2288(9) 1.9218(13) 1.0072(8) 0.052(7) Uiso 1 1 d . . .
C215 C 0.4082(14) 2.0489(18) 1.1230(12) 0.102(11) Uiso 1 1 d . . .
C216 C 0.7310(16) 1.728(2) 1.2274(14) 0.126(14) Uiso 1 1 d . . .
C218 C 0.6793(14) 1.4642(19) 1.2089(13) 0.112(12) Uiso 1 1 d . . .
C219 C 0.2510(19) 1.625(2) 0.8180(16) 0.149(17) Uiso 1 1 d . . .
C220 C 0.1619(10) 1.7622(14) 0.9187(9) 0.063(7) Uiso 1 1 d . . .
C221 C 0.118(2) 1.534(3) 0.8887(16) 0.166(19) Uiso 1 1 d . . .
C222 C 0.4778(14) 2.0658(18) 1.0342(12) 0.098(11) Uiso 1 1 d . . .
C223 C 0.5585(15) 1.933(2) 0.9778(13) 0.109(13) Uiso 1 1 d . . .
C224 C 0.6684(15) 1.920(2) 1.1240(13) 0.116(13) Uiso 1 1 d . . .
O801 O 0.8388(11) 1.5889(15) 1.0119(10) 0.148(10) Uiso 1 1 d . . .
C804 C 0.6375(14) 1.2515(19) 1.2090(12) 0.110(12) Uiso 1 1 d . . .
C807 C 0.428(2) 1.898(3) 0.839(2) 0.087(19) Uiso 0.50 1 d P . .
C808 C 0.453(2) 1.125(3) 0.8194(18) 0.17(2) Uiso 1 1 d . . .
C810 C 0.6126(11) 1.5886(15) 0.8872(10) 0.075(8) Uiso 1 1 d . . .
C812 C 0.5575(16) 1.076(2) 1.1816(15) 0.121(13) Uiso 1 1 d . . .
N1 N 0.3357(7) 1.3997(9) 1.0109(6) 0.035(4) Uiso 1 1 d . . .
N2 N 0.4899(6) 1.3975(9) 1.0163(5) 0.032(4) Uiso 1 1 d . . .
N3 N 0.4138(6) 1.5673(8) 1.0151(5) 0.025(4) Uiso 1 1 d . . .
N4 N 0.4287(7) 1.5761(9) 0.9026(6) 0.040(5) Uiso 1 1 d . . .
N5 N 0.2833(8) 1.5475(10) 0.9142(6) 0.048(5) Uiso 1 1 d . . .
N6 N 0.3559(10) 1.2792(15) 0.9329(9) 0.095(8) Uiso 1 1 d . . .
N7 N 0.4476(9) 1.3710(12) 0.8888(8) 0.069(7) Uiso 1 1 d . . .
N8 N 0.3134(8) 1.4353(11) 0.8299(8) 0.070(6) Uiso 1 1 d . . .
N9 N 0.5117(6) 1.6491(8) 1.0666(5) 0.027(4) Uiso 1 1 d . . .
N10 N 0.5351(8) 1.6508(10) 0.9561(7) 0.050(5) Uiso 1 1 d . . .
N11 N 0.5874(7) 1.4961(10) 1.0564(6) 0.044(5) Uiso 1 1 d . . .
N12 N 0.7207(9) 1.7512(12) 1.1236(7) 0.070(7) Uiso 1 1 d . . .
N13 N 0.5773(7) 1.8255(10) 1.0587(6) 0.047(5) Uiso 1 1 d . . .
N14 N 0.7123(8) 1.5619(11) 1.0588(7) 0.062(6) Uiso 1 1 d . . .
N15 N 0.6629(8) 1.7531(11) 0.9962(7) 0.062(6) Uiso 1 1 d . . .
N16 N 0.6454(7) 1.6217(9) 1.1617(6) 0.036(4) Uiso 1 1 d . . .
N17 N 0.3668(6) 1.6464(8) 1.0731(5) 0.029(4) Uiso 1 1 d . . .
N18 N 0.2339(9) 1.6311(12) 0.9723(8) 0.067(7) Uiso 1 1 d . . .
N19 N 0.3470(8) 1.6379(10) 1.1831(7) 0.047(5) Uiso 1 1 d . . .
N20 N 0.2884(7) 1.4890(10) 1.0770(6) 0.046(5) Uiso 1 1 d . . .
N21 N 0.3043(7) 1.8132(10) 1.0918(6) 0.044(5) Uiso 1 1 d . . .
N22 N 0.1667(7) 1.7589(9) 1.0247(6) 0.039(4) Uiso 1 1 d . . .
N23 N 0.1588(15) 1.560(2) 1.0541(12) 0.147(14) Uiso 1 1 d . . .
N24 N 0.2169(10) 1.7006(14) 1.1526(9) 0.094(8) Uiso 1 1 d . . .
N25 N 0.4617(6) 1.5529(8) 1.1163(5) 0.028(4) Uiso 1 1 d . . .
N26 N 0.5891(8) 1.5399(11) 1.2172(7) 0.055(6) Uiso 1 1 d . . .
N27 N 0.5469(6) 1.3969(9) 1.1190(5) 0.033(4) Uiso 1 1 d . . .
N28 N 0.3831(7) 1.3853(9) 1.1135(6) 0.036(4) Uiso 1 1 d . . .
N29 N 0.4492(7) 1.5543(10) 1.2310(6) 0.048(5) Uiso 1 1 d . . .
N30 N 0.4422(8) 1.3526(10) 1.2492(7) 0.054(5) Uiso 1 1 d . . .
N31 N 0.5007(10) 1.2526(15) 1.1731(9) 0.099(8) Uiso 1 1 d . . .
N32 N 0.5899(14) 1.3849(19) 1.2892(13) 0.144(12) Uiso 1 1 d . . .
N33 N 0.4108(6) 1.7248(9) 1.0198(5) 0.032(4) Uiso 1 1 d . . .
N34 N 0.4320(7) 1.7444(10) 0.9085(6) 0.043(5) Uiso 1 1 d . . .
N35 N 0.3472(7) 1.8961(10) 1.0309(6) 0.046(5) Uiso 1 1 d . . .
N36 N 0.4755(7) 1.8947(9) 1.0134(6) 0.044(5) Uiso 1 1 d . . .
N37 N 0.2791(8) 1.7161(11) 0.9162(7) 0.059(6) Uiso 1 1 d . . .
N38 N 0.3926(14) 2.008(2) 0.9172(12) 0.146(13) Uiso 1 1 d . . .
N39 N 0.3035(12) 1.8311(16) 0.8268(11) 0.113(10) Uiso 1 1 d . . .
N40 N 0.2537(11) 1.9325(14) 0.9072(9) 0.097(9) Uiso 1 1 d . . .
N41 N 0.4499(7) 1.7268(9) 1.2348(6) 0.038(4) Uiso 1 1 d . . .
N42 N 0.6047(8) 1.7055(10) 1.2236(6) 0.052(5) Uiso 1 1 d . . .
N43 N 0.4119(7) 1.8865(9) 1.1402(6) 0.044(5) Uiso 1 1 d . . .
N44 N 0.4720(6) 1.7180(8) 1.1260(5) 0.031(4) Uiso 1 1 d . . .
N45 N 0.5381(7) 1.9002(10) 1.1231(6) 0.045(5) Uiso 1 1 d . . .
N46 N 0.6291(9) 1.9119(12) 1.2495(8) 0.071(6) Uiso 1 1 d . . .
N47 N 0.5758(8) 1.8097(11) 1.3155(7) 0.059(6) Uiso 1 1 d . . .
N48 N 0.4970(13) 1.9756(18) 1.2444(11) 0.132(11) Uiso 1 1 d . . .
O1 O 0.2306(6) 1.3704(8) 1.0128(5) 0.052(4) Uiso 1 1 d . . .
O2 O 0.2863(6) 1.3485(7) 1.1197(5) 0.044(4) Uiso 1 1 d . . .
O3 O 0.3125(5) 1.2686(8) 1.0536(5) 0.044(4) Uiso 1 1 d . . .
O4 O 0.5947(6) 1.3614(8) 1.0118(5) 0.053(4) Uiso 1 1 d D . .
O5 O 0.6455(6) 1.3657(7) 1.1119(5) 0.041(4) Uiso 1 1 d . . .
O6 O 0.5595(8) 1.2705(11) 1.0656(7) 0.080(6) Uiso 1 1 d . . .
O7 O 0.5112(6) 1.5890(9) 0.8627(5) 0.057(5) Uiso 1 1 d . . .
O8 O 0.4172(6) 1.6726(8) 0.8198(5) 0.051(4) Uiso 1 1 d . . .
O9 O 0.5122(6) 1.7447(9) 0.8742(6) 0.063(5) Uiso 1 1 d D . .
O10 O 0.3700(7) 1.5626(9) 1.2747(6) 0.066(5) Uiso 1 1 d . . .
O11 O 0.4688(6) 1.6421(8) 1.3169(5) 0.049(4) Uiso 1 1 d . . .
O12 O 0.3708(7) 1.7130(9) 1.2728(6) 0.073(5) Uiso 1 1 d D . .
O13 O 0.3229(6) 1.9460(9) 1.1499(5) 0.059(5) Uiso 1 1 d . . .
O14 O 0.2623(5) 1.9549(7) 1.0478(5) 0.039(4) Uiso 1 1 d . . .
O15 O 0.3595(6) 2.0276(8) 1.0931(5) 0.057(4) Uiso 1 1 d . . .
O16 O 0.7207(6) 1.6756(8) 1.2533(5) 0.050(4) Uiso 1 1 d . . .
O17 O 0.6696(8) 1.6033(10) 1.3036(7) 0.077(6) Uiso 1 1 d D . .
O18 O 0.6973(7) 1.5194(9) 1.2423(6) 0.070(5) Uiso 1 1 d . . .
O19 O 0.2118(6) 1.6265(8) 0.8339(5) 0.057(5) Uiso 1 1 d . . .
O20 O 0.1645(7) 1.7062(9) 0.8875(6) 0.070(5) Uiso 1 1 d . . .
O21 O 0.1684(8) 1.5445(10) 0.8872(6) 0.078(6) Uiso 1 1 d . . .
O22 O 0.5221(8) 2.0304(10) 1.0667(7) 0.083(6) Uiso 1 1 d . . .
O23 O 0.5681(8) 1.9723(11) 1.0122(7) 0.094(7) Uiso 1 1 d . . .
O24 O 0.6238(8) 1.9595(11) 1.1080(7) 0.082(6) Uiso 1 1 d . . .
O802 O 0.4208(9) 1.1565(12) 0.9151(8) 0.118(8) Uiso 1 1 d . . .
O803 O 0.3340(9) 2.0698(12) 1.1923(8) 0.025(6) Uiso 0.50 1 d P . .
O804 O 0.6705(8) 1.2923(11) 1.1890(7) 0.102(7) Uiso 1 1 d . . .
O805 O 0.4283(14) 1.2443(16) 1.0572(12) 0.181(12) Uiso 1 1 d . . .
O807 O 0.460(2) 1.860(3) 0.8307(17) 0.119(16) Uiso 0.50 1 d P . .
O808 O 0.4216(11) 1.1831(16) 0.8297(10) 0.153(11) Uiso 1 1 d . . .
O809 O 0.6473(19) 1.566(3) 0.9256(17) 0.117(16) Uiso 0.50 1 d P . .
O810 O 0.3212(19) 2.033(3) 0.8017(17) 0.122(16) Uiso 0.50 1 d P . .
O812 O 0.5335(12) 1.1027(15) 1.1497(11) 0.141(10) Uiso 1 1 d . . .
O813 O 0.201(2) 1.456(3) 0.719(2) 0.15(2) Uiso 0.50 1 d P . .
O814 O 0.223(3) 1.263(4) 0.920(2) 0.18(3) Uiso 0.50 1 d P . .
O816 O 0.4366(14) 1.9029(19) 0.7504(12) 0.077(11) Uiso 0.50 1 d P . .
O818 O 0.5139(15) 1.202(2) 0.9706(13) 0.090(12) Uiso 0.50 1 d P . .
C209 C 0.537(3) 1.797(3) 0.9060(19) 0.28(3) Uiso 1 1 d D . .
C217 C 0.631(3) 1.602(5) 1.319(3) 0.32(4) Uiso 1 1 d D . .

loop_
_atom_site_aniso_label
_atom_site_aniso_U_11
_atom_site_aniso_U_22
_atom_site_aniso_U_33
_atom_site_aniso_U_23
_atom_site_aniso_U_13
_atom_site_aniso_U_12
Re1 0.0256(9) 0.0269(9) 0.0211(8) -0.0042(7) 0.0073(6) 0.0035(6)
Re2 0.0198(9) 0.0385(10) 0.0407(9) 0.0122(8) 0.0178(7) 0.0070(7)
Re3 0.0178(9) 0.0284(9) 0.0438(10) -0.0038(8) 0.0199(7) -0.0059(7)
Re4 0.0268(9) 0.0401(10) 0.0295(8) 0.0136(7) 0.0148(7) 0.0049(7)
Re5 0.0452(12) 0.0548(12) 0.0309(9) 0.0218(8) 0.0217(8) 0.0285(9)
Re6 0.0188(8) 0.0158(8) 0.0370(9) -0.0036(7) -0.0015(7) 0.0018(6)
Mo1 0.0256(9) 0.0269(9) 0.0211(8) -0.0042(7) 0.0073(6) 0.0035(6)
Mo2 0.0198(9) 0.0385(10) 0.0407(9) 0.0122(8) 0.0178(7) 0.0070(7)
Mo3 0.0178(9) 0.0284(9) 0.0438(10) -0.0038(8) 0.0199(7) -0.0059(7)
Mo4 0.0268(9) 0.0401(10) 0.0295(8) 0.0136(7) 0.0148(7) 0.0049(7)
Mo5 0.0452(12) 0.0548(12) 0.0309(9) 0.0218(8) 0.0217(8) 0.0285(9)
Mo6 0.0188(8) 0.0158(8) 0.0370(9) -0.0036(7) -0.0015(7) 0.0018(6)
Mn1 0.0263(19) 0.0345(19) 0.037(2) 0.0019(15) 0.0130(15) -0.0097(14)
Mn2 0.0168(12) 0.0261(15) 0.0212(13) -0.0003(14) 0.0097(11) 0.0008(15)
Mn3 0.0274(18) 0.0272(18) 0.0272(17) 0.0045(14) 0.0101(14) 0.0088(13)
Mn4 0.044(2) 0.052(2) 0.0293(18) 0.0147(16) 0.0245(16) 0.0212(17)
Mn5 0.0165(16) 0.0218(17) 0.0382(18) 0.0002(14) 0.0094(14) 0.0073(12)
Mn6 0.0270(19) 0.0264(18) 0.0385(19) -0.0064(15) 0.0045(15) 0.0033(14)
Mn7 0.045(2) 0.049(2) 0.0327(19) 0.0046(16) 0.0229(17) 0.0070(17)
Mn8 0.028(2) 0.056(2) 0.035(2) -0.0069(17) -0.0024(15) 0.0138(17)
Mn9 0.035(2) 0.054(3) 0.115(4) 0.044(2) 0.039(2) 0.0114(18)

loop_
_atom_type_symbol
_atom_type_description
_atom_type_scat_dispersion_real
_atom_type_scat_dispersion_imag
_atom_type_scat_source
C C 0.0033 0.0016 'International Tables Vol C Tables 4.2.6.8 and 6.1.1.4'
H H 0.0000 0.0000 'International Tables Vol C Tables 4.2.6.8 and 6.1.1.4'
N N 0.0061 0.0033 'International Tables Vol C Tables 4.2.6.8 and 6.1.1.4'
O O 0.0106 0.0060 'International Tables Vol C Tables 4.2.6.8 and 6.1.1.4'
Mn Mn 0.3368 0.7283 'International Tables Vol C Tables 4.2.6.8 and 6.1.1.4'
Mo Mo -1.6832 0.6857 'International Tables Vol C Tables 4.2.6.8 and 6.1.1.4'
Re Re -1.0185 7.2310 'International Tables Vol C Tables 4.2.6.8 and 6.1.1.4'

loop_
_geom_angle_atom_site_label_1
_geom_angle_atom_site_label_2
_geom_angle_atom_site_label_3
_geom_angle
_geom_angle_site_symmetry_1
_geom_angle_site_symmetry_3
_geom_angle_publ_flag
C6 Re1 C8 76.9(11) . . ?
C6 Re1 C2 85.2(10) . . ?
C8 Re1 C2 141.7(10) . . ?
C6 Re1 C7 75.4(9) . . ?
C8 Re1 C7 71.1(10) . . ?
C2 Re1 C7 71.8(8) . . ?
C6 Re1 C3 140.7(9) . . ?
C8 Re1 C3 137.2(9) . . ?
C2 Re1 C3 75.0(8) . . ?
C7 Re1 C3 126.9(8) . . ?
C6 Re1 C1 70.7(9) . . ?
C8 Re1 C1 119.6(10) . . ?
C2 Re1 C1 84.5(8) . . ?
C7 Re1 C1 139.9(8) . . ?
C3 Re1 C1 73.8(7) . . ?
C6 Re1 C5 109.3(9) . . ?
C8 Re1 C5 71.6(9) . . ?
C2 Re1 C5 146.7(8) . . ?
C7 Re1 C5 140.0(8) . . ?
C3 Re1 C5 75.3(8) . . ?
C1 Re1 C5 73.2(8) . . ?
C6 Re1 C4 144.3(9) . . ?
C8 Re1 C4 80.2(9) . . ?
C2 Re1 C4 96.5(8) . . ?
C7 Re1 C4 71.4(8) . . ?
C3 Re1 C4 72.7(7) . . ?
C1 Re1 C4 145.0(7) . . ?
C5 Re1 C4 88.6(7) . . ?
C14 Re2 C15 76.5(8) . . ?
C14 Re2 C12 76.0(9) . . ?
C15 Re2 C12 68.3(9) . . ?
C14 Re2 C11 70.4(8) . . ?
C15 Re2 C11 128.8(8) . . ?
C12 Re2 C11 134.7(9) . . ?
C14 Re2 C10 102.8(9) . . ?
C15 Re2 C10 74.3(9) . . ?
C12 Re2 C10 141.9(9) . . ?
C11 Re2 C10 76.2(8) . . ?
C14 Re2 C9 141.9(8) . . ?
C15 Re2 C9 136.0(9) . . ?
C12 Re2 C9 128.4(9) . . ?
C11 Re2 C9 72.4(8) . . ?
C10 Re2 C9 75.8(9) . . ?
C14 Re2 C16 91.0(8) . . ?
C15 Re2 C16 139.4(8) . . ?
C12 Re2 C16 71.2(8) . . ?
C11 Re2 C16 79.7(7) . . ?
C10 Re2 C16 146.2(8) . . ?
C9 Re2 C16 74.5(8) . . ?
C14 Re2 C13 144.9(9) . . ?
C15 Re2 C13 75.2(9) . . ?
C12 Re2 C13 74.6(10) . . ?
C11 Re2 C13 144.6(9) . . ?
C10 Re2 C13 89.2(9) . . ?
C9 Re2 C13 72.8(9) . . ?
C16 Re2 C13 97.1(8) . . ?
C24 Re3 C23 75.0(12) . . ?
C24 Re3 C17 139.3(10) . . ?
C23 Re3 C17 138.7(10) . . ?
C24 Re3 C18 146.1(10) . . ?
C23 Re3 C18 84.1(10) . . ?
C17 Re3 C18 72.5(8) . . ?
C24 Re3 C20 118.3(10) . . ?
C23 Re3 C20 69.3(11) . . ?
C17 Re3 C20 72.5(8) . . ?
C18 Re3 C20 76.8(8) . . ?
C24 Re3 C21 86.1(10) . . ?
C23 Re3 C21 147.4(11) . . ?
C17 Re3 C21 71.2(7) . . ?
C18 Re3 C21 98.5(8) . . ?
C20 Re3 C21 143.1(9) . . ?
C24 Re3 C22 76.8(10) . . ?
C23 Re3 C22 76.1(11) . . ?
C17 Re3 C22 125.1(7) . . ?
C18 Re3 C22 72.4(8) . . ?
C20 Re3 C22 135.4(9) . . ?
C21 Re3 C22 73.9(8) . . ?
C24 Re3 C19 69.6(10) . . ?
C23 Re3 C19 115.3(11) . . ?
C17 Re3 C19 73.7(8) . . ?
C18 Re3 C19 144.3(9) . . ?
C20 Re3 C19 82.4(8) . . ?
C21 Re3 C19 81.1(8) . . ?
C22 Re3 C19 139.1(8) . . ?
C31 Re4 C26 127.5(10) . . ?
C31 Re4 C28 78.7(10) . . ?
C26 Re4 C28 143.9(8) . . ?
C31 Re4 C32 76.1(11) . . ?
C26 Re4 C32 70.4(10) . . ?
C28 Re4 C32 145.6(10) . . ?
C31 Re4 C30 72.4(9) . . ?
C26 Re4 C30 133.0(8) . . ?
C28 Re4 C30 73.9(8) . . ?
C32 Re4 C30 76.3(10) . . ?
C31 Re4 C27 68.8(9) . . ?
C26 Re4 C27 78.7(8) . . ?
C28 Re4 C27 92.0(8) . . ?
C32 Re4 C27 100.3(9) . . ?
C30 Re4 C27 140.6(8) . . ?
C31 Re4 C29 146.7(9) . . ?
C26 Re4 C29 77.8(8) . . ?
C28 Re4 C29 91.3(8) . . ?
C32 Re4 C29 97.0(10) . . ?
C30 Re4 C29 74.3(8) . . ?
C27 Re4 C29 144.0(8) . . ?
C31 Re4 C25 131.1(9) . . ?
C26 Re4 C25 70.7(8) . . ?
C28 Re4 C25 73.2(7) . . ?
C32 Re4 C25 141.2(10) . . ?
C30 Re4 C25 132.8(8) . . ?
C27 Re4 C25 73.1(7) . . ?
C29 Re4 C25 73.6(7) . . ?
C33 Re5 C40 131.0(10) . . ?
C33 Re5 C35 74.3(8) . . ?
C40 Re5 C35 70.4(10) . . ?
C33 Re5 C37 74.0(8) . . ?
C40 Re5 C37 76.4(10) . . ?
C35 Re5 C37 95.1(9) . . ?
C33 Re5 C34 76.0(8) . . ?
C40 Re5 C34 142.2(10) . . ?
C35 Re5 C34 147.0(9) . . ?
C37 Re5 C34 90.3(9) . . ?
C33 Re5 C38 139.4(11) . . ?
C40 Re5 C38 76.3(12) . . ?
C35 Re5 C38 93.7(10) . . ?
C37 Re5 C38 146.5(11) . . ?
C34 Re5 C38 99.6(10) . . ?
C33 Re5 C39 134.2(12) . . ?
C40 Re5 C39 71.3(13) . . ?
C35 Re5 C39 141.6(12) . . ?
C37 Re5 C39 75.1(12) . . ?
C34 Re5 C39 71.1(12) . . ?
C38 Re5 C39 78.0(13) . . ?
C33 Re5 C36 70.4(8) . . ?
C40 Re5 C36 128.7(10) . . ?
C35 Re5 C36 75.4(8) . . ?
C37 Re5 C36 144.5(8) . . ?
C34 Re5 C36 81.4(8) . . ?
C38 Re5 C36 69.0(10) . . ?
C39 Re5 C36 132.3(12) . . ?
C48 Re6 C46 75.9(10) . . ?
C48 Re6 C47 76.8(10) . . ?
C46 Re6 C47 72.4(8) . . ?
C48 Re6 C43 69.6(10) . . ?
C46 Re6 C43 128.2(8) . . ?
C47 Re6 C43 131.5(7) . . ?
C48 Re6 C42 146.0(10) . . ?
C46 Re6 C42 78.4(8) . . ?
C47 Re6 C42 74.4(7) . . ?
C43 Re6 C42 144.4(7) . . ?
C48 Re6 C41 97.4(9) . . ?
C46 Re6 C41 144.5(7) . . ?
C47 Re6 C41 72.2(7) . . ?
C43 Re6 C41 78.5(7) . . ?
C42 Re6 C41 90.8(7) . . ?
C48 Re6 C44 142.7(10) . . ?
C46 Re6 C44 132.5(8) . . ?
C47 Re6 C44 129.3(7) . . ?
C43 Re6 C44 73.3(7) . . ?
C42 Re6 C44 71.1(7) . . ?
C41 Re6 C44 72.3(7) . . ?
C48 Re6 C45 97.8(10) . . ?
C46 Re6 C45 71.6(8) . . ?
C47 Re6 C45 143.8(8) . . ?
C43 Re6 C45 76.1(7) . . ?
C42 Re6 C45 94.8(7) . . ?
C41 Re6 C45 143.5(7) . . ?
C44 Re6 C45 75.6(7) . . ?
O3 Mn1 N28 92.7(6) . . ?
O3 Mn1 O1 86.1(6) . . ?
N28 Mn1 O1 178.8(6) . . ?
O3 Mn1 N1 88.8(6) . . ?
N28 Mn1 N1 88.5(7) . . ?
O1 Mn1 N1 91.4(6) . . ?
O3 Mn1 O2 86.2(5) . . ?
N28 Mn1 O2 86.1(6) . . ?
O1 Mn1 O2 93.9(6) . . ?
N1 Mn1 O2 172.5(6) . . ?
O3 Mn1 N20 168.8(7) . . ?
N28 Mn1 N20 93.1(7) . . ?
O1 Mn1 N20 88.1(7) . . ?
N1 Mn1 N20 100.9(7) . . ?
O2 Mn1 N20 84.6(6) . . ?
N9 Mn2 N33 90.3(6) . . ?
N9 Mn2 N3 90.6(6) . . ?
N33 Mn2 N3 87.5(6) . . ?
N9 Mn2 N17 174.9(5) . . ?
N33 Mn2 N17 86.2(6) . . ?
N3 Mn2 N17 92.9(6) . . ?
N9 Mn2 N25 93.8(6) . . ?
N33 Mn2 N25 173.9(6) . . ?
N3 Mn2 N25 87.9(5) . . ?
N17 Mn2 N25 90.1(6) . . ?
N9 Mn2 N44 85.1(6) . . ?
N33 Mn2 N44 93.6(5) . . ?
N3 Mn2 N44 175.6(6) . . ?
N17 Mn2 N44 91.5(6) . . ?
N25 Mn2 N44 91.2(6) . . ?
O6 Mn3 O4 86.0(7) . . ?
O6 Mn3 O5 86.1(7) . . ?
O4 Mn3 O5 87.2(6) . . ?
O6 Mn3 N27 90.6(7) . . ?
O4 Mn3 N27 174.8(6) . . ?
O5 Mn3 N27 88.7(6) . . ?
O6 Mn3 N2 92.4(7) . . ?
O4 Mn3 N2 94.8(6) . . ?
O5 Mn3 N2 177.5(6) . . ?
N27 Mn3 N2 89.3(6) . . ?
O6 Mn3 N11 170.6(7) . . ?
O4 Mn3 N11 85.4(6) . . ?
O5 Mn3 N11 89.7(6) . . ?
N27 Mn3 N11 97.8(7) . . ?
N2 Mn3 N11 92.1(7) . . ?
O9 Mn4 N34 87.9(7) . . ?
O9 Mn4 O8 86.1(6) . . ?
N34 Mn4 O8 89.6(6) . . ?
O9 Mn4 O7 86.5(6) . . ?
N34 Mn4 O7 172.6(6) . . ?
O8 Mn4 O7 85.2(6) . . ?
O9 Mn4 N10 89.3(7) . . ?
N34 Mn4 N10 96.7(7) . . ?
O8 Mn4 N10 172.1(7) . . ?
O7 Mn4 N10 88.1(7) . . ?
O9 Mn4 N4 178.0(7) . . ?
N34 Mn4 N4 93.2(7) . . ?
O8 Mn4 N4 92.2(6) . . ?
O7 Mn4 N4 92.3(6) . . ?
N10 Mn4 N4 92.3(7) . . ?
O14 Mn5 O13 91.3(6) . . ?
O14 Mn5 O15 85.8(6) . . ?
O13 Mn5 O15 85.5(6) . . ?
O14 Mn5 N21 89.6(6) . . ?
O13 Mn5 N21 89.7(7) . . ?
O15 Mn5 N21 173.3(6) . . ?
O14 Mn5 N35 86.6(6) . . ?
O13 Mn5 N35 176.7(7) . . ?
O15 Mn5 N35 91.8(6) . . ?
N21 Mn5 N35 92.8(7) . . ?
O14 Mn5 N43 176.1(6) . . ?
O13 Mn5 N43 85.7(7) . . ?
O15 Mn5 N43 91.4(6) . . ?
N21 Mn5 N43 92.9(7) . . ?
N35 Mn5 N43 96.3(7) . . ?
O18 Mn6 N26 87.3(8) . . ?
O18 Mn6 O17 86.6(7) . . ?
N26 Mn6 O17 90.4(8) . . ?
O18 Mn6 O16 89.4(7) . . ?
N26 Mn6 O16 175.2(7) . . ?
O17 Mn6 O16 85.9(7) . . ?
O18 Mn6 N42 178.8(7) . . ?
N26 Mn6 N42 92.0(8) . . ?
O17 Mn6 N42 92.4(7) . . ?
O16 Mn6 N42 91.2(7) . . ?
O18 Mn6 N16 91.2(6) . . ?
N26 Mn6 N16 96.6(7) . . ?
O17 Mn6 N16 172.6(7) . . ?
O16 Mn6 N16 87.0(6) . . ?
N42 Mn6 N16 89.9(7) . . ?
O12 Mn7 N19 90.8(7) . . ?
O12 Mn7 O11 85.7(6) . . ?
N19 Mn7 O11 176.4(7) . . ?
O12 Mn7 N29 173.6(7) . . ?
N19 Mn7 N29 92.8(7) . . ?
O11 Mn7 N29 90.6(6) . . ?
O12 Mn7 O10 81.8(7) . . ?
N19 Mn7 O10 91.3(7) . . ?
O11 Mn7 O10 87.4(6) . . ?
N29 Mn7 O10 92.9(7) . . ?
O12 Mn7 N41 89.1(7) . . ?
N19 Mn7 N41 95.4(7) . . ?
O11 Mn7 N41 85.4(6) . . ?
N29 Mn7 N41 95.8(7) . . ?
O10 Mn7 N41 168.8(6) . . ?
N18 Mn8 O19 175.7(8) . . ?
N18 Mn8 N37 92.3(8) . . ?
O19 Mn8 N37 90.9(7) . . ?
N18 Mn8 O20 88.5(8) . . ?
O19 Mn8 O20 88.6(6) . . ?
N37 Mn8 O20 89.6(7) . . ?
N18 Mn8 N5 96.3(8) . . ?
O19 Mn8 N5 86.3(7) . . ?
N37 Mn8 N5 93.5(8) . . ?
O20 Mn8 N5 174.1(7) . . ?
N18 Mn8 O21 91.1(8) . . ?
O19 Mn8 O21 85.7(7) . . ?
N37 Mn8 O21 175.8(8) . . ?
O20 Mn8 O21 87.9(7) . . ?
N5 Mn8 O21 88.8(7) . . ?
N13 Mn9 O22 178.5(8) . . ?
N13 Mn9 O24 90.1(8) . . ?
O22 Mn9 O24 89.9(8) . . ?
N13 Mn9 O23 94.5(8) . . ?
O22 Mn9 O23 84.0(8) . . ?
O24 Mn9 O23 84.7(8) . . ?
N13 Mn9 N45 93.4(7) . . ?
O22 Mn9 N45 88.1(7) . . ?
O24 Mn9 N45 86.8(7) . . ?
O23 Mn9 N45 168.4(8) . . ?
N13 Mn9 N36 88.8(7) . . ?
O22 Mn9 N36 91.0(7) . . ?
O24 Mn9 N36 175.5(7) . . ?
O23 Mn9 N36 91.1(8) . . ?
N45 Mn9 N36 97.6(7) . . ?
N1 C1 Re1 178.8(19) . . ?
N2 C2 Re1 171.6(19) . . ?
N3 C3 Re1 175.9(16) . . ?
N4 C4 Re1 175.5(17) . . ?
N5 C5 Re1 171(2) . . ?
N6 C6 Re1 169(3) . . ?
N7 C7 Re1 176.4(19) . . ?
N8 C8 Re1 173(2) . . ?
N9 C9 Re2 177(2) . . ?
N10 C10 Re2 174(2) . . ?
N11 C11 Re2 169.9(18) . . ?
N12 C12 Re2 176(2) . . ?
N13 C13 Re2 177(2) . . ?
N14 C14 Re2 179(2) . . ?
N15 C15 Re2 179(2) . . ?
N16 C16 Re2 174.4(19) . . ?
N17 C17 Re3 178.6(16) . . ?
N18 C18 Re3 177(2) . . ?
N19 C19 Re3 176(2) . . ?
N20 C20 Re3 176(2) . . ?
N21 C21 Re3 176.0(19) . . ?
N22 C22 Re3 175.1(19) . . ?
N23 C23 Re3 174(4) . . ?
N24 C24 Re3 174(3) . . ?
N25 C25 Re4 178.4(18) . . ?
N26 C26 Re4 172(2) . . ?
N27 C27 Re4 174.5(17) . . ?
N28 C28 Re4 176.1(18) . . ?
N29 C29 Re4 177(2) . . ?
N30 C30 Re4 173(2) . . ?
N31 C31 Re4 171(2) . . ?
N32 C32 Re4 174(3) . . ?
N33 C33 Re5 178.1(18) . . ?
N34 C34 Re5 173(2) . . ?
N35 C35 Re5 173(2) . . ?
N36 C36 Re5 178(2) . . ?
N37 C37 Re5 177(2) . . ?
N38 C38 Re5 176(3) . . ?
N39 C39 Re5 171(3) . . ?
N40 C40 Re5 179(3) . . ?
N41 C41 Re6 178.2(17) . . ?
N42 C42 Re6 175.0(19) . . ?
N43 C43 Re6 178.7(17) . . ?
N44 C44 Re6 173.7(18) . . ?
N45 C45 Re6 176(2) . . ?
N46 C46 Re6 175(2) . . ?
N47 C47 Re6 177(2) . . ?
N48 C48 Re6 179(3) . . ?
C1 N1 Mn1 174.3(17) . . ?
C2 N2 Mn3 172.9(17) . . ?
C3 N3 Mn2 174.6(16) . . ?
C4 N4 Mn4 172.1(17) . . ?
C5 N5 Mn8 174.2(18) . . ?
C9 N9 Mn2 178.8(17) . . ?
C10 N10 Mn4 172(2) . . ?
C11 N11 Mn3 177.6(18) . . ?
C13 N13 Mn9 174.5(19) . . ?
C16 N16 Mn6 169.8(17) . . ?
C17 N17 Mn2 178.5(16) . . ?
C18 N18 Mn8 170(2) . . ?
C19 N19 Mn7 175.6(19) . . ?
C20 N20 Mn1 168.1(19) . . ?
C21 N21 Mn5 174.7(18) . . ?
C25 N25 Mn2 176.0(17) . . ?
C26 N26 Mn6 179(2) . . ?
C27 N27 Mn3 170.9(17) . . ?
C28 N28 Mn1 167.6(16) . . ?
C29 N29 Mn7 173.9(18) . . ?
C33 N33 Mn2 178.2(18) . . ?
C34 N34 Mn4 172(2) . . ?
C35 N35 Mn5 177.1(19) . . ?
C36 N36 Mn9 176.8(19) . . ?
C37 N37 Mn8 175(2) . . ?
C41 N41 Mn7 167.8(16) . . ?
C42 N42 Mn6 170(2) . . ?
C43 N43 Mn5 177.1(17) . . ?
C44 N44 Mn2 175.0(17) . . ?
C45 N45 Mn9 167.5(19) . . ?
C201 O1 Mn1 123.1(19) . . ?
C202 O2 Mn1 122.5(14) . . ?
C203 O3 Mn1 126(2) . . ?
C204 O4 Mn3 124.9(17) . . ?
C205 O5 Mn3 127.3(12) . . ?
C206 O6 Mn3 145(2) . . ?
C207 O7 Mn4 127.6(15) . . ?
C208 O8 Mn4 130.4(15) . . ?
C209 O9 Mn4 120(3) . . ?
C210 O10 Mn7 124.2(17) . . ?
C211 O11 Mn7 128.0(15) . . ?
C212 O12 Mn7 137.0(18) . . ?
C213 O13 Mn5 123.2(14) . . ?
C214 O14 Mn5 126.3(13) . . ?
C215 O15 Mn5 120.5(18) . . ?
C216 O16 Mn6 127(2) . . ?
C217 O17 Mn6 121(4) . . ?
C218 O18 Mn6 118.0(19) . . ?
C219 O19 Mn8 124(2) . . ?
C220 O20 Mn8 124.6(15) . . ?
C221 O21 Mn8 138(2) . . ?
C222 O22 Mn9 128.7(19) . . ?
C223 O23 Mn9 115(2) . . ?
C224 O24 Mn9 129(2) . . ?

loop_
_geom_bond_atom_site_label_1
_geom_bond_atom_site_label_2
_geom_bond_distance
_geom_bond_site_symmetry_2
_geom_bond_publ_flag
Re1 C6 2.07(3) . ?
Re1 C8 2.07(3) . ?
Re1 C2 2.09(2) . ?
Re1 C7 2.09(2) . ?
Re1 C3 2.11(2) . ?
Re1 C1 2.16(2) . ?
Re1 C5 2.17(2) . ?
Re1 C4 2.19(2) . ?
Re2 C14 2.11(2) . ?
Re2 C15 2.13(2) . ?
Re2 C12 2.13(3) . ?
Re2 C11 2.13(2) . ?
Re2 C10 2.13(2) . ?
Re2 C9 2.15(3) . ?
Re2 C16 2.17(2) . ?
Re2 C13 2.18(3) . ?
Re3 C24 1.99(3) . ?
Re3 C23 2.10(4) . ?
Re3 C17 2.11(2) . ?
Re3 C18 2.12(2) . ?
Re3 C20 2.12(2) . ?
Re3 C21 2.15(2) . ?
Re3 C22 2.15(2) . ?
Re3 C19 2.16(2) . ?
Re4 C31 2.08(3) . ?
Re4 C26 2.11(2) . ?
Re4 C28 2.12(2) . ?
Re4 C32 2.12(3) . ?
Re4 C30 2.16(2) . ?
Re4 C27 2.16(2) . ?
Re4 C29 2.16(2) . ?
Re4 C25 2.18(2) . ?
Re5 C33 2.10(2) . ?
Re5 C40 2.13(3) . ?
Re5 C35 2.13(2) . ?
Re5 C37 2.17(2) . ?
Re5 C34 2.18(2) . ?
Re5 C38 2.20(3) . ?
Re5 C39 2.22(4) . ?
Re5 C36 2.22(2) . ?
Re6 C48 2.04(3) . ?
Re6 C46 2.08(2) . ?
Re6 C47 2.11(2) . ?
Re6 C43 2.116(17) . ?
Re6 C42 2.15(2) . ?
Re6 C41 2.155(19) . ?
Re6 C44 2.186(19) . ?
Re6 C45 2.20(2) . ?
Mn1 O3 2.141(15) . ?
Mn1 N28 2.165(18) . ?
Mn1 O1 2.168(16) . ?
Mn1 N1 2.249(18) . ?
Mn1 O2 2.251(15) . ?
Mn1 N20 2.25(2) . ?
Mn2 N9 2.163(18) . ?
Mn2 N33 2.169(17) . ?
Mn2 N3 2.175(16) . ?
Mn2 N17 2.188(18) . ?
Mn2 N25 2.204(17) . ?
Mn2 N44 2.219(17) . ?
Mn3 O6 2.16(2) . ?
Mn3 O4 2.167(16) . ?
Mn3 O5 2.181(15) . ?
Mn3 N27 2.190(17) . ?
Mn3 N2 2.202(17) . ?
Mn3 N11 2.260(19) . ?
Mn4 O9 2.138(18) . ?
Mn4 N34 2.187(19) . ?
Mn4 O8 2.190(16) . ?
Mn4 O7 2.219(17) . ?
Mn4 N10 2.22(2) . ?
Mn4 N4 2.229(18) . ?
Mn5 O14 2.151(14) . ?
Mn5 O13 2.160(16) . ?
Mn5 O15 2.192(16) . ?
Mn5 N21 2.20(2) . ?
Mn5 N35 2.204(19) . ?
Mn5 N43 2.225(19) . ?
Mn6 O18 2.109(18) . ?
Mn6 N26 2.18(2) . ?
Mn6 O17 2.18(2) . ?
Mn6 O16 2.210(16) . ?
Mn6 N42 2.24(2) . ?
Mn6 N16 2.267(18) . ?
Mn7 O12 2.155(18) . ?
Mn7 N19 2.18(2) . ?
Mn7 O11 2.190(16) . ?
Mn7 N29 2.20(2) . ?
Mn7 O10 2.220(19) . ?
Mn7 N41 2.224(18) . ?
Mn8 N18 2.15(2) . ?
Mn8 O19 2.176(17) . ?
Mn8 N37 2.19(2) . ?
Mn8 O20 2.207(18) . ?
Mn8 N5 2.22(2) . ?
Mn8 O21 2.23(2) . ?
Mn9 N13 2.13(2) . ?
Mn9 O22 2.15(2) . ?
Mn9 O24 2.15(2) . ?
Mn9 O23 2.15(2) . ?
Mn9 N45 2.188(19) . ?
Mn9 N36 2.20(2) . ?
C1 N1 1.13(2) . ?
C2 N2 1.21(3) . ?
C3 N3 1.18(2) . ?
C4 N4 1.13(2) . ?
C5 N5 1.13(3) . ?
C6 N6 1.16(3) . ?
C7 N7 1.24(3) . ?
C8 N8 1.21(3) . ?
C9 N9 1.14(3) . ?
C10 N10 1.12(3) . ?
C11 N11 1.14(2) . ?
C12 N12 1.21(3) . ?
C13 N13 1.20(3) . ?
C14 N14 1.20(3) . ?
C15 N15 1.21(3) . ?
C16 N16 1.07(2) . ?
C17 N17 1.16(2) . ?
C18 N18 1.22(3) . ?
C19 N19 1.15(3) . ?
C20 N20 1.12(3) . ?
C21 N21 1.15(2) . ?
C22 N22 1.12(2) . ?
C23 N23 1.13(4) . ?
C24 N24 1.25(3) . ?
C25 N25 1.09(2) . ?
C26 N26 1.20(3) . ?
C27 N27 1.16(2) . ?
C28 N28 1.21(2) . ?
C29 N29 1.17(2) . ?
C30 N30 1.13(3) . ?
C31 N31 1.31(3) . ?
C32 N32 1.25(4) . ?
C33 N33 1.19(2) . ?
C34 N34 1.13(3) . ?
C35 N35 1.16(3) . ?
C36 N36 1.09(2) . ?
C37 N37 1.15(3) . ?
C38 N38 1.21(4) . ?
C39 N39 1.25(4) . ?
C40 N40 1.22(4) . ?
C41 N41 1.14(2) . ?
C42 N42 1.13(3) . ?
C43 N43 1.14(2) . ?
C44 N44 1.09(2) . ?
C45 N45 1.08(2) . ?
C46 N46 1.16(3) . ?
C47 N47 1.15(2) . ?
C48 N48 1.18(4) . ?
C201 O1 1.51(4) . ?
C202 O2 1.52(3) . ?
C203 O3 1.44(5) . ?
C204 O4 1.401(10) . ?
C205 O5 1.46(3) . ?
C206 O6 1.20(4) . ?
C207 O7 1.42(3) . ?
C208 O8 1.44(3) . ?
C210 O10 1.50(4) . ?
C211 O11 1.38(3) . ?
C212 O12 1.401(10) . ?
C213 O13 1.51(3) . ?
C214 O14 1.43(3) . ?
C215 O15 1.42(4) . ?
C216 O16 1.42(4) . ?
C218 O18 1.45(4) . ?
C219 O19 1.45(5) . ?
C220 O20 1.50(3) . ?
C221 O21 1.50(5) . ?
C222 O22 1.46(4) . ?
C223 O23 1.28(4) . ?
C224 O24 1.41(4) . ?
C804 O804 1.58(4) . ?
C807 O807 1.32(7) . ?
C808 O808 1.57(5) . ?
C810 O809 1.32(5) . ?
C812 O812 1.11(4) . ?
O9 C209 1.400(10) . ?
O17 C217 1.402(10) . ?
